data_7025382
loop_
_publ_author_name
'Keene, Tony D.'
'Zimmermann, Iwan'
'Neels, Antonia'
'Sereda, Olha'
'Hauser, J\"urg'
'Bonin, Michel'
'Hursthouse, Michael B.'
'Price, Daniel J.'
'Decurtins, Silvio'

_publ_section_title
;
 Heterocyclic amine directed synthesis of metal(II)-oxalates:
 investigating the magnetic properties of two complete series of chains
 with S = 5/2 to S = 1/2.
;
_journal_issue 20
_journal_name_full 'Dalton transactions (Cambridge, England : 2003)'
_journal_page_first 4937
_journal_page_last 4950
_journal_paper_doi 10.1039/b927522c
_journal_volume 39
_journal_year 2010
_chemical_formula_moiety 'C48 H36 Cu3 N12 O12'
_chemical_formula_sum 'C48 H36 Cu3 N12 O12'
_chemical_formula_weight 1163.54
_chemical_melting_point ?
_chemical_name_common
;
Copper(II) bis-benzimidazole oxalate
;
_chemical_name_systematic
;
catena-[(\m~2~oxalato)-bis(benzimidazole)-copper(II)]
;
_space_group_IT_number 15
_symmetry_cell_setting monoclinic
_symmetry_space_group_name_Hall '-C 2yc'
_symmetry_space_group_name_H-M 'C 1 2/c 1'
_atom_sites_solution_hydrogens geom
_atom_sites_solution_primary direct
_atom_sites_solution_secondary difmap
_audit_creation_method SHELXL-97
_cell_angle_alpha 90.00
_cell_angle_beta 93.74(3)
_cell_angle_gamma 90.00
_cell_formula_units_Z 4
_cell_length_a 20.657(4)
_cell_length_b 12.578(3)
_cell_length_c 18.299(4)
_cell_measurement_reflns_used 11059
_cell_measurement_temperature 150(2)
_cell_measurement_theta_max 25.61
_cell_measurement_theta_min 1.89
_cell_volume 4744.4(18)
_computing_cell_refinement 'CELL (Stoe IPDS Software, 2000)'
_computing_data_collection 'EXPOSE (Stoe IPDS Software, 2000)'
_computing_data_reduction 'INTEGRATE (Stoe IPDS Software, 2000)'
_computing_molecular_graphics 'Diamond 2 (Brandenberg, 1997)'
_computing_publication_material 'SHELXL-97 (Sheldrick, 1997)'
_computing_structure_refinement 'SHELXL-97 (Sheldrick, 1997)'
_computing_structure_solution 'SHELXS-97 (Sheldrick, 1990)'
_diffrn_ambient_temperature 150(2)
_diffrn_detector_area_resol_mean 0.81\%A
_diffrn_measured_fraction_theta_full 0.993
_diffrn_measured_fraction_theta_max 0.993
_diffrn_measurement_device_type 'STOE IPDS'
_diffrn_measurement_method 'phi oscillation'
_diffrn_radiation_monochromator graphite
_diffrn_radiation_source 'fine-focus sealed tube'
_diffrn_radiation_type MoK\a
_diffrn_radiation_wavelength 0.71073
_diffrn_reflns_av_R_equivalents 0.1487
_diffrn_reflns_av_sigmaI/netI 0.0922
_diffrn_reflns_limit_h_max 23
_diffrn_reflns_limit_h_min -24
_diffrn_reflns_limit_k_max 15
_diffrn_reflns_limit_k_min -15
_diffrn_reflns_limit_l_max 21
_diffrn_reflns_limit_l_min -21
_diffrn_reflns_number 22437
_diffrn_reflns_theta_full 25.20
_diffrn_reflns_theta_max 25.20
_diffrn_reflns_theta_min 1.90
_diffrn_standards_decay_% 0
_diffrn_standards_interval_time 0
_diffrn_standards_number 0
_exptl_absorpt_coefficient_mu 1.411
_exptl_absorpt_correction_T_max 0.918
_exptl_absorpt_correction_T_min 0.867
_exptl_absorpt_correction_type multi-scan
_exptl_absorpt_process_details 'MULscanABS, (PLATON, Speck, 2003)'
_exptl_crystal_colour green
_exptl_crystal_density_diffrn 1.629
_exptl_crystal_density_method 'not measured'
_exptl_crystal_description block
_exptl_crystal_F_000 2364
_exptl_crystal_size_max 0.1
_exptl_crystal_size_mid 0.08
_exptl_crystal_size_min 0.07
_refine_diff_density_max 2.384
_refine_diff_density_min -1.122
_refine_diff_density_rms 0.174
_refine_ls_extinction_coef 0.0016(4)
_refine_ls_extinction_expression Fc^*^=kFc[1+0.001xFc^2^\l^3^/sin(2\q)]^-1/4^
_refine_ls_extinction_method SHELXL
_refine_ls_goodness_of_fit_ref 1.036
_refine_ls_hydrogen_treatment constr
_refine_ls_matrix_type full
_refine_ls_number_parameters 340
_refine_ls_number_reflns 4246
_refine_ls_number_restraints 0
_refine_ls_restrained_S_all 1.036
_refine_ls_R_factor_all 0.1734
_refine_ls_R_factor_gt 0.1331
_refine_ls_shift/su_max 0.000
_refine_ls_shift/su_mean 0.000
_refine_ls_structure_factor_coef Fsqd
_refine_ls_weighting_details 'w=1/[\s^2^(Fo^2^)+(0.1275P)^2^+166.2795P] where P=(Fo^2^+2Fc^2^)/3'
_refine_ls_weighting_scheme calc
_refine_ls_wR_factor_gt 0.3432
_refine_ls_wR_factor_ref 0.3666
_reflns_number_gt 2604
_reflns_number_total 4246
_reflns_threshold_expression >2sigma(I)
_cod_data_source_file b927522c.txt
_cod_data_source_block compound5
_cod_depositor_comments
;
The following automatic conversions were performed:

'_chemical_melting_point' value 'N/A' was changed to '?' - the value
is undefined or not given.

Automatic conversion script
Id: cif_fix_values 1891 2012-01-12 08:04:46Z andrius 
;
_cod_original_cell_volume 4744.3(16)
_cod_original_sg_symbol_H-M 'C 2 /c'
_cod_database_code 7025382

loop_
_symmetry_equiv_pos_as_xyz
'x, y, z'
'-x, y, -z+1/2'
'x+1/2, y+1/2, z'
'-x+1/2, y+1/2, -z+1/2'
'-x, -y, -z'
'x, -y, z-1/2'
'-x+1/2, -y+1/2, -z'
'x+1/2, -y+1/2, z-1/2'

loop_
_atom_site_label
_atom_site_type_symbol
_atom_site_fract_x
_atom_site_fract_y
_atom_site_fract_z
_atom_site_U_iso_or_equiv
_atom_site_adp_type
_atom_site_occupancy
_atom_site_symmetry_multiplicity
_atom_site_calc_flag
_atom_site_refinement_flags
Cu1 Cu 0.5000 0.8743(2) 0.2500 0.0569(8) Uani 1 2 d S
Cu2 Cu 0.66849(7) 0.63101(13) 0.08812(7) 0.0442(6) Uani 1 1 d .
O5 O 0.7778(4) 0.6501(7) 0.0594(4) 0.047(2) Uani 1 1 d .
O3 O 0.5522(4) 0.6531(8) 0.1043(5) 0.053(2) Uani 1 1 d .
O2 O 0.6063(4) 0.8498(8) 0.2296(5) 0.055(2) Uani 1 1 d .
C1 C 0.6130(6) 0.7764(11) 0.1850(6) 0.047(3) Uani 1 1 d .
C3 C 0.7804(5) 0.7209(11) 0.0128(6) 0.046(3) Uani 1 1 d .
C2 C 0.5476(6) 0.7253(11) 0.1507(7) 0.049(3) Uani 1 1 d .
O1 O 0.6646(3) 0.7439(8) 0.1626(4) 0.046(2) Uani 1 1 d .
O4 O 0.4950(5) 0.7598(9) 0.1735(6) 0.068(3) Uani 1 1 d .
N11 N 0.6474(5) 0.5189(9) 0.0143(5) 0.045(3) Uani 1 1 d .
N21 N 0.6976(5) 0.5317(9) 0.1673(5) 0.044(2) Uani 1 1 d .
N31 N 0.4840(6) 0.9827(10) 0.1695(6) 0.057(3) Uani 1 1 d .
C11 C 0.6825(6) 0.4482(11) -0.0254(7) 0.047(3) Uani 1 1 d .
C31 C 0.5150(6) 1.0745(11) 0.1548(6) 0.048(3) Uani 1 1 d .
O6 O 0.6659(4) 0.7478(7) 0.0137(5) 0.052(2) Uani 1 1 d .
C21 C 0.6649(6) 0.4779(10) 0.2213(6) 0.043(3) Uani 1 1 d .
C33 C 0.5106(8) 1.2120(17) 0.0658(9) 0.088(6) Uani 1 1 d .
H33 H 0.4920 1.2400 0.0223 0.105 Uiso 1 1 calc R
C22 C 0.7089(5) 0.4195(11) 0.2651(6) 0.043(3) Uani 1 1 d .
C13 C 0.6634(8) 0.3117(15) -0.1200(8) 0.076(5) Uani 1 1 d .
H13 H 0.6355 0.2734 -0.1520 0.091 Uiso 1 1 calc R
C12 C 0.6422(6) 0.3895(11) -0.0720(6) 0.049(3) Uani 1 1 d .
C34 C 0.5637(7) 1.2632(13) 0.1025(8) 0.065(4) Uani 1 1 d .
H34 H 0.5793 1.3273 0.0854 0.078 Uiso 1 1 calc R
C36 C 0.5724(6) 1.1256(13) 0.1927(7) 0.059(4) Uani 1 1 d .
H36 H 0.5933 1.0952 0.2342 0.071 Uiso 1 1 calc R
C23 C 0.6925(7) 0.3536(12) 0.3226(6) 0.057(4) Uani 1 1 d .
H23 H 0.7232 0.3136 0.3500 0.068 Uiso 1 1 calc R
C26 C 0.6000(6) 0.4743(12) 0.2351(6) 0.051(3) Uani 1 1 d .
H26 H 0.5687 0.5108 0.2062 0.062 Uiso 1 1 calc R
N22 N 0.7696(5) 0.4379(9) 0.2384(5) 0.050(3) Uani 1 1 d .
H22 H 0.8062 0.4128 0.2556 0.060 Uiso 1 1 calc R
N12 N 0.5806(5) 0.4241(10) -0.0638(5) 0.052(3) Uani 1 1 d .
H12 H 0.5452 0.4008 -0.0856 0.062 Uiso 1 1 calc R
C25 C 0.5839(6) 0.4127(11) 0.2949(6) 0.048(3) Uani 1 1 d .
H25 H 0.5411 0.4130 0.3075 0.057 Uiso 1 1 calc R
C24 C 0.6274(7) 0.3525(12) 0.3356(7) 0.061(4) Uani 1 1 d .
H24 H 0.6131 0.3099 0.3729 0.073 Uiso 1 1 calc R
C35 C 0.5925(7) 1.2154(12) 0.1655(7) 0.058(4) Uani 1 1 d .
H35 H 0.6278 1.2491 0.1895 0.069 Uiso 1 1 calc R
C14 C 0.7315(8) 0.2974(15) -0.1149(10) 0.086(6) Uani 1 1 d .
H14 H 0.7499 0.2495 -0.1463 0.103 Uiso 1 1 calc R
C16 C 0.7490(6) 0.4278(13) -0.0198(8) 0.064(4) Uani 1 1 d .
H16 H 0.7770 0.4641 0.0133 0.077 Uiso 1 1 calc R
C15 C 0.7711(8) 0.3519(15) -0.0653(10) 0.092(7) Uani 1 1 d .
H15 H 0.8152 0.3365 -0.0624 0.110 Uiso 1 1 calc R
N32 N 0.4373(8) 1.0534(15) 0.0718(6) 0.112(7) Uani 1 1 d .
H32 H 0.4106 1.0599 0.0340 0.134 Uiso 1 1 calc R
C32 C 0.4868(8) 1.1228(16) 0.0937(7) 0.082(6) Uani 1 1 d .
C27 C 0.7595(7) 0.5032(11) 0.1797(7) 0.053(3) Uani 1 1 d .
H27 H 0.7924 0.5259 0.1511 0.063 Uiso 1 1 calc R
C17 C 0.5873(6) 0.5040(11) -0.0132(6) 0.049(3) Uani 1 1 d .
H17 H 0.5524 0.5445 0.0007 0.059 Uiso 1 1 calc R
C37 C 0.4391(11) 0.9751(19) 0.1202(9) 0.103(7) Uani 1 1 d .
H37 H 0.4095 0.9192 0.1178 0.123 Uiso 1 1 calc R

loop_
_atom_site_aniso_label
_atom_site_aniso_U_11
_atom_site_aniso_U_22
_atom_site_aniso_U_33
_atom_site_aniso_U_23
_atom_site_aniso_U_13
_atom_site_aniso_U_12
Cu1 0.0502(14) 0.0617(16) 0.0630(15) 0.000 0.0360(11) 0.000
Cu2 0.0404(9) 0.0646(11) 0.0290(8) 0.0006(7) 0.0137(6) -0.0011(8)
O5 0.037(5) 0.067(6) 0.037(4) 0.003(4) 0.011(3) -0.007(4)
O3 0.041(5) 0.071(6) 0.046(5) -0.017(4) 0.014(4) -0.003(4)
O2 0.055(6) 0.064(6) 0.050(5) -0.010(4) 0.030(4) -0.003(5)
C1 0.048(7) 0.060(9) 0.035(6) 0.005(6) 0.012(5) -0.012(6)
C3 0.032(6) 0.072(9) 0.034(6) -0.004(6) 0.012(5) 0.002(6)
C2 0.032(7) 0.067(9) 0.050(7) 0.007(6) 0.019(5) 0.003(6)
O1 0.023(4) 0.084(7) 0.033(4) 0.001(4) 0.012(3) 0.004(4)
O4 0.048(6) 0.075(7) 0.084(7) -0.003(6) 0.035(5) 0.000(5)
N11 0.039(6) 0.073(7) 0.025(5) 0.009(5) 0.015(4) 0.007(5)
N21 0.034(5) 0.059(7) 0.037(5) -0.010(5) 0.007(4) -0.003(5)
N31 0.055(7) 0.062(8) 0.057(7) -0.012(6) 0.023(6) -0.018(6)
C11 0.039(7) 0.055(8) 0.047(7) 0.005(6) 0.009(5) -0.003(6)
C31 0.049(7) 0.060(8) 0.038(6) 0.002(6) 0.022(5) -0.002(6)
O6 0.041(5) 0.062(6) 0.055(5) 0.004(4) 0.019(4) -0.002(4)
C21 0.056(7) 0.049(7) 0.026(5) 0.006(5) 0.007(5) 0.002(6)
C33 0.062(10) 0.144(18) 0.057(9) 0.041(11) -0.001(8) -0.001(11)
C22 0.035(6) 0.069(9) 0.023(5) 0.000(5) -0.010(4) 0.010(6)
C13 0.068(10) 0.107(14) 0.054(8) -0.027(9) 0.014(8) -0.005(9)
C12 0.050(7) 0.064(9) 0.034(6) 0.000(6) 0.009(5) -0.006(6)
C34 0.064(9) 0.073(10) 0.061(9) 0.017(8) 0.029(8) -0.004(8)
C36 0.041(7) 0.089(11) 0.049(7) 0.000(7) 0.018(6) -0.001(7)
C23 0.068(9) 0.070(10) 0.033(6) 0.017(6) 0.017(6) 0.015(7)
C26 0.047(7) 0.073(10) 0.036(6) -0.001(6) 0.018(5) -0.001(7)
N22 0.043(6) 0.080(8) 0.029(5) 0.008(5) 0.012(4) 0.004(5)
N12 0.036(6) 0.087(9) 0.033(5) -0.001(5) 0.010(4) -0.002(5)
C25 0.037(6) 0.076(9) 0.031(6) 0.009(6) 0.005(5) 0.011(6)
C24 0.070(9) 0.077(10) 0.038(7) 0.020(6) 0.024(6) 0.030(8)
C35 0.049(8) 0.078(10) 0.048(7) 0.002(7) 0.021(6) -0.008(7)
C14 0.056(10) 0.105(14) 0.096(13) -0.054(11) -0.004(9) 0.006(9)
C16 0.031(7) 0.086(11) 0.078(10) -0.015(8) 0.007(6) 0.020(7)
C15 0.047(9) 0.117(16) 0.113(14) -0.071(12) 0.008(9) 0.003(9)
N32 0.104(11) 0.195(19) 0.034(6) 0.028(9) -0.016(7) -0.099(12)
C32 0.072(10) 0.136(17) 0.038(7) 0.013(9) 0.006(7) -0.046(11)
C27 0.059(8) 0.062(9) 0.039(6) 0.003(6) 0.014(6) 0.008(7)
C17 0.038(7) 0.076(10) 0.034(6) -0.001(6) 0.005(5) 0.018(6)
C37 0.123(17) 0.138(19) 0.049(9) -0.010(11) 0.019(11) -0.053(15)

loop_
_atom_type_symbol
_atom_type_description
_atom_type_scat_dispersion_real
_atom_type_scat_dispersion_imag
_atom_type_scat_source
C C 0.0033 0.0016 'International Tables Vol C Tables 4.2.6.8 and 6.1.1.4'
H H 0.0000 0.0000 'International Tables Vol C Tables 4.2.6.8 and 6.1.1.4'
N N 0.0061 0.0033 'International Tables Vol C Tables 4.2.6.8 and 6.1.1.4'
O O 0.0106 0.0060 'International Tables Vol C Tables 4.2.6.8 and 6.1.1.4'
Cu Cu 0.3201 1.2651 'International Tables Vol C Tables 4.2.6.8 and 6.1.1.4'

loop_
_geom_angle_atom_site_label_1
_geom_angle_atom_site_label_2
_geom_angle_atom_site_label_3
_geom_angle
_geom_angle_site_symmetry_1
_geom_angle_site_symmetry_3
O4 Cu1 O4 88.3(6) . 2_655
O4 Cu1 N31 172.9(5) . 2_655
O4 Cu1 N31 88.7(4) 2_655 2_655
O4 Cu1 N31 88.7(4) . .
O4 Cu1 N31 172.9(4) 2_655 .
N31 Cu1 N31 95.0(7) 2_655 .
O4 Cu1 O2 78.1(4) . .
O4 Cu1 O2 90.7(4) 2_655 .
N31 Cu1 O2 95.6(4) 2_655 .
N31 Cu1 O2 94.9(4) . .
O4 Cu1 O2 90.7(4) . 2_655
O4 Cu1 O2 78.1(4) 2_655 2_655
N31 Cu1 O2 94.9(4) 2_655 2_655
N31 Cu1 O2 95.6(4) . 2_655
O2 Cu1 O2 164.4(5) . 2_655
O1 Cu2 N21 88.5(4) . .
O1 Cu2 N11 165.0(3) . .
N21 Cu2 N11 95.3(4) . .
O1 Cu2 O6 86.6(4) . .
N21 Cu2 O6 162.9(4) . .
N11 Cu2 O6 93.6(4) . .
O1 Cu2 O5 99.4(3) . .
N21 Cu2 O5 88.7(3) . .
N11 Cu2 O5 95.2(3) . .
O6 Cu2 O5 76.0(3) . .
C3 O5 Cu2 108.2(7) . .
C1 O2 Cu1 111.0(8) . .
O1 C1 O2 126.7(12) . .
O1 C1 C2 117.7(11) . .
O2 C1 C2 115.5(11) . .
O5 C3 O6 123.5(11) . 7_665
O5 C3 C3 119.6(13) . 7_665
O6 C3 C3 116.9(14) 7_665 7_665
O3 C2 O4 125.2(13) . .
O3 C2 C1 117.5(10) . .
O4 C2 C1 117.3(12) . .
C1 O1 Cu2 122.8(8) . .
C2 O4 Cu1 118.0(9) . .
C17 N11 C11 102.7(10) . .
C17 N11 Cu2 121.3(8) . .
C11 N11 Cu2 135.7(8) . .
C27 N21 C21 104.5(10) . .
C27 N21 Cu2 122.6(8) . .
C21 N21 Cu2 132.9(8) . .
C37 N31 C31 104.9(15) . .
C37 N31 Cu1 123.5(12) . .
C31 N31 Cu1 131.5(10) . .
C12 C11 N11 110.8(11) . .
C12 C11 C16 120.2(13) . .
N11 C11 C16 128.9(13) . .
N31 C31 C32 111.0(13) . .
N31 C31 C36 130.5(13) . .
C32 C31 C36 118.4(13) . .
C3 O6 Cu2 119.3(8) 7_665 .
C26 C21 C22 119.0(11) . .
C26 C21 N21 131.4(12) . .
C22 C21 N21 109.6(11) . .
C32 C33 C34 119.7(14) . .
C32 C33 H33 120.1 . .
C34 C33 H33 120.1 . .
C21 C22 N22 106.3(10) . .
C21 C22 C23 124.7(12) . .
N22 C22 C23 129.0(11) . .
C12 C13 C14 113.4(14) . .
C12 C13 H13 123.3 . .
C14 C13 H13 123.3 . .
N12 C12 C11 107.1(11) . .
N12 C12 C13 128.6(13) . .
C11 C12 C13 124.3(13) . .
C35 C34 C33 118.3(14) . .
C35 C34 H34 120.9 . .
C33 C34 H34 120.9 . .
C35 C36 C31 117.3(13) . .
C35 C36 H36 121.4 . .
C31 C36 H36 121.4 . .
C24 C23 C22 115.0(12) . .
C24 C23 H23 122.5 . .
C22 C23 H23 122.5 . .
C21 C26 C25 116.4(12) . .
C21 C26 H26 121.8 . .
C25 C26 H26 121.8 . .
C27 N22 C22 106.3(10) . .
C27 N22 H22 126.8 . .
C22 N22 H22 126.8 . .
C12 N12 C17 104.8(11) . .
C12 N12 H12 127.6 . .
C17 N12 H12 127.6 . .
C24 C25 C26 123.8(12) . .
C24 C25 H25 118.1 . .
C26 C25 H25 118.1 . .
C25 C24 C23 121.0(12) . .
C25 C24 H24 119.5 . .
C23 C24 H24 119.5 . .
C36 C35 C34 123.7(15) . .
C36 C35 H35 118.1 . .
C34 C35 H35 118.1 . .
C15 C14 C13 121.9(15) . .
C15 C14 H14 119.0 . .
C13 C14 H14 119.0 . .
C15 C16 C11 116.8(15) . .
C15 C16 H16 121.6 . .
C11 C16 H16 121.6 . .
C16 C15 C14 123.2(15) . .
C16 C15 H15 118.4 . .
C14 C15 H15 118.4 . .
C37 N32 C32 106.7(15) . .
C37 N32 H32 126.6 . .
C32 N32 H32 126.6 . .
C33 C32 C31 122.4(15) . .
C33 C32 N32 134.4(16) . .
C31 C32 N32 103.0(14) . .
N21 C27 N22 113.3(11) . .
N21 C27 H27 123.4 . .
N22 C27 H27 123.4 . .
N11 C17 N12 114.4(11) . .
N11 C17 H17 122.8 . .
N12 C17 H17 122.8 . .
N31 C37 N32 114.3(18) . .
N31 C37 H37 122.8 . .
N32 C37 H37 122.8 . .

loop_
_geom_bond_atom_site_label_1
_geom_bond_atom_site_label_2
_geom_bond_distance
_geom_bond_site_symmetry_2
Cu1 O4 2.007(11) .
Cu1 O4 2.007(11) 2_655
Cu1 N31 2.018(13) 2_655
Cu1 N31 2.018(13) .
Cu1 O2 2.272(9) .
Cu1 O2 2.272(9) 2_655
Cu2 O1 1.973(9) .
Cu2 N21 1.977(11) .
Cu2 N11 1.981(11) .
Cu2 O6 2.001(9) .
Cu2 O5 2.363(8) .
O5 C3 1.236(15) .
O3 C2 1.252(15) .
O2 C1 1.246(15) .
C1 O1 1.237(14) .
C1 C2 1.588(18) .
C3 O6 1.302(14) 7_665
C3 C3 1.50(2) 7_665
C2 O4 1.264(14) .
N11 C17 1.324(15) .
N11 C11 1.383(15) .
N21 C27 1.332(16) .
N21 C21 1.407(14) .
N31 C37 1.26(2) .
N31 C31 1.357(17) .
C11 C12 1.370(18) .
C11 C16 1.394(17) .
C31 C32 1.37(2) .
C31 C36 1.480(19) .
O6 C3 1.302(14) 7_665
C21 C26 1.381(17) .
C21 C22 1.383(16) .
C33 C32 1.34(2) .
C33 C34 1.41(2) .
C33 H33 0.9300 .
C22 N22 1.396(15) .
C22 C23 1.398(17) .
C13 C12 1.403(19) .
C13 C14 1.42(2) .
C13 H13 0.9300 .
C12 N12 1.363(16) .
C34 C35 1.40(2) .
C34 H34 0.9300 .
C36 C35 1.31(2) .
C36 H36 0.9300 .
C23 C24 1.38(2) .
C23 H23 0.9300 .
C26 C25 1.397(16) .
C26 H26 0.9300 .
N22 C27 1.357(16) .
N22 H22 0.8600 .
N12 C17 1.366(16) .
N12 H12 0.8600 .
C25 C24 1.361(17) .
C25 H25 0.9300 .
C24 H24 0.9300 .
C35 H35 0.9300 .
C14 C15 1.37(2) .
C14 H14 0.9300 .
C16 C15 1.36(2) .
C16 H16 0.9300 .
C15 H15 0.9300 .
N32 C37 1.32(2) .
N32 C32 1.38(2) .
N32 H32 0.8600 .
C27 H27 0.9300 .
C17 H17 0.9300 .
C37 H37 0.9300 .
